data_2212151
loop_
_publ_author_name
'Ballirano, Paolo'
'Belardi, Girolamo'

_publ_section_title
;
 Rietveld refinement of the Tutton's salt Rb~2~[Cu(H~2~O)~6~](SO~4~)~2~
 from parallel-beam X-ray powder diffraction data
;
_journal_coeditor_code FI2025
_journal_issue 2
_journal_name_full 'Acta Crystallographica Section E'
_journal_page_first i56
_journal_page_last i58
_journal_paper_doi 10.1107/S1600536807002656
_journal_volume 63
_journal_year 2007
_chemical_formula_iupac 'Rb2 [Cu (H2 O)6] (S O4)2'
_chemical_formula_moiety 'Cu H12 O6, 2(O4 S), 2(Rb)'
_chemical_formula_structural Rb2(Cu(H2O)6)(SO4)2
_chemical_formula_sum 'Cu H12 O14 Rb2 S2'
_chemical_formula_weight 534.68
_chemical_name_systematic
;
Dirubidium hexaaquacopper bis(sulfate)
;
_space_group_IT_number 14
_symmetry_cell_setting monoclinic
_symmetry_space_group_name_Hall '-P 2yab'
_symmetry_space_group_name_H-M 'P 1 21/a 1'
_cell_angle_alpha 90.0
_cell_angle_beta 105.3090(4)
_cell_angle_gamma 90.0
_cell_formula_units_Z 2
_cell_length_a 9.25625(5)
_cell_length_b 12.36268(6)
_cell_length_c 6.22496(3)
_cell_measurement_temperature 298
_cell_volume 687.058(6)
_computing_data_collection 'DiffracPlus (Reference???'
_computing_molecular_graphics 'ORTEP-3 (Farrugia, 1997)'
_computing_publication_material 'publCIF (Westrip, 2006)'
_computing_structure_refinement 'GSAS (Larson & Von Dreele, 1985)'
_diffrn_ambient_temperature 298
_diffrn_measurement_device_type 'Bruker AXS D8Advance'
_diffrn_radiation_monochromator none
_exptl_absorpt_coefficient_mu 14.343
_exptl_absorpt_correction_T_max 0.17170
_exptl_absorpt_correction_T_min 0.07203
_exptl_absorpt_correction_type cylinder
_exptl_absorpt_process_details
;
GSAS Absorption/surface roughness correction: function number 0;
Debye-Scherrer absorption correction;
Term (= MU.r/wave) =      1.1000;
Correction is not refined.
;
_exptl_crystal_density_diffrn 2.585
_exptl_crystal_F_000 518.0
_refine_ls_extinction_method none
_refine_ls_goodness_of_fit_all 2.46
_refine_ls_hydrogen_treatment refxyz
_refine_ls_matrix_type full
_refine_ls_number_parameters 118
_refine_ls_number_restraints 31
_refine_ls_shift/su_max 0.01
_refine_ls_shift/su_mean 0.00
_refine_ls_structure_factor_coef Inet
_refine_ls_weighting_details 'w = 1/[Y~i~]'
_refine_ls_weighting_scheme calc
_cod_data_source_file fi2025.cif
_cod_data_source_block I
_cod_original_cell_volume 687.058(7)
_cod_original_sg_symbol_H-M 'P 21/a'
_cod_database_code 2212151

loop_
_symmetry_equiv_pos_as_xyz
'x, y, z'
'-x+1/2, y+1/2, -z'
'-x, -y, -z'
'x+1/2, -y+1/2, z'

loop_
_atom_site_type_symbol
_atom_site_label
_atom_site_fract_x
_atom_site_fract_y
_atom_site_fract_z
_atom_site_U_iso_or_equiv
_atom_site_thermal_displace_type
_atom_site_occupancy
Cu Cu1 0.0 0.0 0.0 0.0166(5) Uiso 1.0
S S1 0.3893(2) 0.14000(17) 0.7288(3) 0.0177(6) Uiso 1.0
O O1 0.4031(4) 0.2374(3) 0.5962(6) 0.0142(14) Uiso 1.0
O O2 0.5256(4) 0.0746(3) 0.7627(7) 0.0204(16) Uiso 1.0
O O3 0.2607(4) 0.0756(3) 0.6011(7) 0.0278(18) Uiso 1.0
O O4 0.3636(5) 0.1714(3) 0.9427(5) 0.0184(16) Uiso 1.0
O O5 0.1540(4) 0.1110(4) 0.1601(9) 0.0208(15) Uiso 1.0
O O6 -0.1874(4) 0.1152(4) 0.0274(8) 0.0111(14) Uiso 1.0
Rb Rb1 0.11827(9) 0.35027(9) 0.34744(14) 0.0247(3) Uiso 1.0
O O7 -0.0012(6) -0.0642(4) 0.2891(7) 0.0116(14) Uiso 1.0
H H1 0.226(4) 0.086(4) 0.296(4) 0.04 Uiso 1.0
H H2 0.208(4) 0.143(4) 0.067(6) 0.04 Uiso 1.0
H H3 -0.283(3) 0.107(4) -0.082(8) 0.04 Uiso 1.0
H H4 -0.130(4) 0.177(2) -0.005(10) 0.04 Uiso 1.0
H H5 -0.076(4) -0.066(4) 0.369(8) 0.04 Uiso 1.0
H H6 0.004(6) -0.1426(16) 0.248(6) 0.04 Uiso 1.0

loop_
_atom_type_symbol
_atom_type_scat_dispersion_real
_atom_type_scat_dispersion_imag
_atom_type_scat_source
Cu 0.000 0.000 International_Tables_Vol_C
S 0.319 0.557 International_Tables_Vol_C
O 0.047 0.032 International_Tables_Vol_C
Rb 0.000 0.000 International_Tables_Vol_C
H 0.000 0.000 International_Tables_Vol_C

loop_
_diffrn_radiation_type
_diffrn_radiation_wavelength
'Cu K\a' 1.541789

loop_
_geom_angle_atom_site_label_1
_geom_angle_atom_site_label_2
_geom_angle_atom_site_label_3
_geom_angle_site_symmetry_1
_geom_angle_site_symmetry_3
_geom_angle
_geom_angle_publ_flag
O5 Cu1 O5 1_555 3_555 180.0 y
O5 Cu1 O7 1_555 1_555 89.8(2) y
O5 Cu1 O7 1_555 3_555 90.2(2) y
O5 Cu1 O7 3_555 1_555 90.2(2) y
O5 Cu1 O7 3_555 3_555 89.8(2) y
O7 Cu1 O7 1_555 3_555 180.0 y
O1 S1 O2 1_555 1_555 109.3(2) y
O1 S1 O3 1_555 1_555 108.3(2) y
O1 S1 O4 1_555 1_555 110.4(2) y
O1 S1 Rb1 1_555 2_546 137.13(19) n
O1 S1 Rb1 1_555 4_555 56.67(17) n
O2 S1 O3 1_555 1_555 108.7(3) y
O2 S1 O4 1_555 1_555 110.8(2) y
O2 S1 Rb1 1_555 2_546 57.20(19) n
O2 S1 Rb1 1_555 4_555 58.40(18) n
O3 S1 O4 1_555 1_555 109.3(2) y
O3 S1 Rb1 1_555 2_546 53.85(18) n
O3 S1 Rb1 1_555 4_555 101.27(19) n
O4 S1 Rb1 1_555 2_546 112.34(19) n
O4 S1 Rb1 1_555 4_555 149.4(2) n
Rb1 S1 Rb1 2_546 4_555 86.59(5) n
S1 O1 Rb1 1_555 1_555 117.9(2) n
S1 O1 Rb1 1_555 4_555 99.16(19) n
Rb1 O1 Rb1 1_555 4_555 120.38(13) n
S1 O2 Rb1 1_555 2_546 99.2(2) n
S1 O2 Rb1 1_555 4_555 97.64(19) n
Rb1 O2 Rb1 2_546 4_555 106.59(14) n
S1 O3 Rb1 1_555 2_546 102.6(2) n
S1 O4 Rb1 1_555 4_556 117.6(2) n
Cu1 O5 Rb1 1_555 1_555 131.90(19) n
S1 Rb1 S1 2_556 4_455 93.41(5) n
S1 Rb1 O1 2_556 1_555 120.61(7) n
S1 Rb1 O1 2_556 4_455 115.44(6) n
S1 Rb1 O2 2_556 2_556 23.63(4) n
S1 Rb1 O2 2_556 4_455 79.09(9) n
S1 Rb1 O3 2_556 2_556 23.52(5) n
S1 Rb1 O4 2_556 4_454 89.69(9) n
S1 Rb1 O5 2_556 1_555 149.50(11) n
S1 Rb1 O6 2_556 4_555 76.68(9) n
S1 Rb1 Rb1 2_556 3_566 46.42(4) n
S1 Rb1 O1 4_455 1_555 105.37(8) n
S1 Rb1 O1 4_455 4_455 24.18(5) n
S1 Rb1 O2 4_455 2_556 79.63(9) n
S1 Rb1 O2 4_455 4_455 23.97(4) n
S1 Rb1 O3 4_455 2_556 99.69(10) n
S1 Rb1 O4 4_455 4_454 95.12(7) n
S1 Rb1 O5 4_455 1_555 113.93(10) n
S1 Rb1 O6 4_455 4_555 170.02(9) n
S1 Rb1 Rb1 4_455 3_566 46.99(4) n
O1 Rb1 O1 1_555 4_455 100.09(9) n
O1 Rb1 O2 1_555 2_556 142.99(10) n
O1 Rb1 O2 1_555 4_455 96.20(11) n
O1 Rb1 O3 1_555 2_556 97.13(8) n
O1 Rb1 O4 1_555 4_454 141.39(13) n
O1 Rb1 O5 1_555 1_555 66.62(11) n
O1 Rb1 O6 1_555 4_555 79.27(11) n
O1 Rb1 Rb1 1_555 3_566 124.43(9) n
O1 Rb1 O2 4_455 2_556 97.59(10) n
O1 Rb1 O2 4_455 4_455 46.44(7) n
O1 Rb1 O3 4_455 2_556 123.87(10) n
O1 Rb1 O4 4_455 4_454 85.39(9) n
O1 Rb1 O5 4_455 1_555 90.05(10) n
O1 Rb1 O6 4_455 4_555 165.11(10) n
O1 Rb1 Rb1 4_455 3_566 69.67(5) n
O2 Rb1 O2 2_556 4_455 73.41(14) n
O2 Rb1 O3 2_556 2_556 46.45(7) n
O2 Rb1 O4 2_556 4_454 72.09(10) n
O2 Rb1 O5 2_556 1_555 145.65(12) n
O2 Rb1 O6 2_556 4_555 91.36(12) n
O2 Rb1 Rb1 2_556 3_566 36.70(8) n
O2 Rb1 O3 4_455 2_556 78.93(11) n
O2 Rb1 O4 4_455 4_454 113.89(10) n
O2 Rb1 O5 4_455 1_555 131.18(12) n
O2 Rb1 O6 4_455 4_555 148.38(10) n
O2 Rb1 Rb1 4_455 3_566 36.71(9) n
O3 Rb1 O4 2_556 4_454 111.46(10) n
O3 Rb1 O5 2_556 1_555 145.26(12) n
O3 Rb1 O6 2_556 4_555 70.74(11) n
O3 Rb1 Rb1 2_556 3_566 56.67(8) n
O4 Rb1 O5 4_454 1_555 75.24(12) n
O4 Rb1 O6 4_454 4_555 86.07(11) n
O4 Rb1 Rb1 4_454 3_566 93.49(8) n
O5 Rb1 O6 1_555 4_555 75.97(12) n
O5 Rb1 Rb1 1_555 3_566 157.75(8) n
O6 Rb1 Rb1 4_555 3_566 123.08(9) n

loop_
_geom_bond_atom_site_label_1
_geom_bond_atom_site_label_2
_geom_bond_site_symmetry_2
_geom_bond_distance
_geom_bond_publ_flag
Cu1 O5 1_555 2.039(4) y
Cu1 O5 3_555 2.039(4) y
Cu1 O6 1_555 2.285(4) y
Cu1 O6 3_555 2.285(4) y
Cu1 O7 1_555 1.969(4) y
Cu1 O7 3_555 1.969(4) y
S1 O1 1_555 1.484(2) y
S1 O2 1_555 1.466(2) y
S1 O3 1_555 1.477(2) y
S1 O4 1_555 1.466(2) y
S1 Rb1 1_555 3.942(2) n
S1 Rb1 2_546 3.611(2) n
S1 Rb1 4_555 3.577(2) n
S1 Rb1 4_556 3.877(2) n
O1 S1 1_555 1.484(2) n
O1 Rb1 1_555 3.024(4) n
O1 Rb1 4_555 3.027(4) n
O2 S1 1_555 1.466(2) n
O2 Rb1 2_546 3.075(4) n
O2 Rb1 4_555 3.074(4) n
O2 Rb1 4_556 3.633(4) n
O3 S1 1_555 1.477(2) n
O3 Rb1 1_555 3.829(4) n
O3 Rb1 2_546 2.988(4) n
O4 S1 1_555 1.466(2) n
O4 Rb1 4_556 2.973(4) n
O5 Cu1 1_555 2.039(4) n
O5 Rb1 1_555 3.229(5) n
O6 Cu1 1_555 2.285(4) n
O6 Rb1 4_455 3.046(4) n
Rb1 S1 1_555 3.942(2) n
Rb1 S1 2_556 3.611(2) n
Rb1 S1 4_454 3.877(2) n
Rb1 S1 4_455 3.577(2) n
Rb1 O1 1_555 3.024(4) y
Rb1 O1 4_455 3.027(4) y
Rb1 O2 2_556 3.075(4) y
Rb1 O2 4_454 3.633(4) n
Rb1 O2 4_455 3.074(4) y
Rb1 O3 1_555 3.829(4) n
Rb1 O3 2_556 2.988(4) y
Rb1 O4 4_454 2.973(4) y
Rb1 O5 1_555 3.229(5) y
Rb1 O6 4_555 3.046(4) y
Rb1 O7 2_556 3.817(5) n
O7 Cu1 1_555 1.969(4) n
O7 Rb1 2_546 3.817(5) n

loop_
_geom_hbond_atom_site_label_D
_geom_hbond_atom_site_label_H
_geom_hbond_atom_site_label_A
_geom_hbond_site_symmetry_A
_geom_hbond_distance_DH
_geom_hbond_distance_HA
_geom_hbond_distance_DA
_geom_hbond_angle_DHA
O5 H1 O3 1_555 0.98(3) 1.85(4) 2.696(6) 144(3)
O5 H2 O4 1_554 0.95(4) 1.84(4) 2.746(6) 159(3)
O6 H3 O2 1_454 0.97(4) 1.84(4) 2.788(6) 166(3)
O6 H4 O4 4_454 0.98(3) 1.90(4) 2.755(6) 144(3)
O7 H5 O3 3_556 0.95(4) 1.77(4) 2.669(6) 156(3)
O7 H6 O1 2_546 1.01(2) 1.83(4) 2.647(6) 133(3)
